data_4321523
loop_
_publ_author_name
'Tadao Masumori'
'Hidetake Seino'
'Yasushi Mizobe'
'Masanobu Hidai'

_publ_contact_author_address
;
    Institute of Industrial Scienece, The University of Tokyo,
    Roppongi, Minato-ku, Tokyo 106-8558, Japan
;
_publ_contact_author_email ymizobe@cc.iis.u-tokyo.ac.jp
_publ_contact_author_fax '(+81) 3 (3402) 6303'
_publ_contact_author_name 'Yasushi Mizobe'
_publ_section_title
;
 The Cubane-Type Mo2Ir2S4 Cluster Containing an Organohydrazido(2-) Ligand
 on the Mo Site
;
_journal_name_full 'Inorganic Chemistry'
_journal_page_first 5002
_journal_page_last 5003
_journal_paper_doi 10.1021/ic991441q
_journal_volume 39
_journal_year 2000
_chemical_formula_sum 'C32 H49 Cl8 Ir2 Mo2 N3 O S4'
_chemical_formula_weight 1479.94
_space_group_IT_number 14
_symmetry_cell_setting monoclinic
_symmetry_Int_Tables_number 14
_symmetry_space_group_name_Hall '-P 2ybc'
_symmetry_space_group_name_H-M 'P 1 21/c 1'
_audit_creation_date 'Tue Jan 11 14:50:16 2000'
_audit_creation_method 'from TEXRAY.INF file'
_cell_angle_alpha 90
_cell_angle_beta 91.51(2)
_cell_angle_gamma 90
_cell_formula_units_Z 4
_cell_length_a 14.334(4)
_cell_length_b 15.625(2)
_cell_length_c 21.365(3)
_cell_measurement_reflns_used 25
_cell_measurement_temperature 296.2
_cell_measurement_theta_max 18.8
_cell_measurement_theta_min 13.9
_cell_volume 4783.4(16)
_computing_cell_refinement 'Rigaku/AFC Diffractometer Control'
_computing_data_collection 'Rigaku/AFC Diffractometer Control'
_computing_data_reduction teXsan
_computing_publication_material teXsan
_computing_structure_refinement teXsan
_computing_structure_solution 'DIRDIF92 (PATTY)'
_diffrn_ambient_temperature 296.2
_diffrn_measurement_device_type 'Rigaku AFC7R'
_diffrn_measurement_method \w-2\q
_diffrn_orient_matrix_UB_11 0.06165
_diffrn_orient_matrix_UB_12 0.01090
_diffrn_orient_matrix_UB_13 0.02152
_diffrn_orient_matrix_UB_21 -0.02654
_diffrn_orient_matrix_UB_22 -0.01816
_diffrn_orient_matrix_UB_23 0.04073
_diffrn_orient_matrix_UB_31 0.01910
_diffrn_orient_matrix_UB_32 -0.06039
_diffrn_orient_matrix_UB_33 -0.00836
_diffrn_radiation_detector 'scintillation counter'
_diffrn_radiation_monochromator graphite
_diffrn_radiation_source 'Rigaku rotating anode'
_diffrn_radiation_type 'Mo K\a'
_diffrn_radiation_wavelength 0.7107
_diffrn_reflns_av_R_equivalents 0.064
_diffrn_reflns_av_sigmaI/netI 0.145
_diffrn_reflns_limit_h_max 18
_diffrn_reflns_limit_h_min 0
_diffrn_reflns_limit_k_max 20
_diffrn_reflns_limit_k_min 0
_diffrn_reflns_limit_l_max 27
_diffrn_reflns_limit_l_min -27
_diffrn_reflns_number 11419
_diffrn_reflns_reduction_process 'Lp corrections applied'
_diffrn_reflns_theta_max 27.50
_diffrn_reflns_theta_min 2.61
_diffrn_standards_decay_% -1.16
_diffrn_standards_interval_count 150
_diffrn_standards_number 3
_exptl_absorpt_coefficient_mu 6.724
_exptl_absorpt_correction_T_max 0.999
_exptl_absorpt_correction_T_min 0.750
_exptl_absorpt_correction_type psi-scan
_exptl_absorpt_process_details '(North, Phillips & Mathews, 1968)'
_exptl_crystal_colour darkbrown
_exptl_crystal_density_diffrn 2.055
_exptl_crystal_density_method 'not measured'
_exptl_crystal_description prismatic
_exptl_crystal_F_000 2832.00
_exptl_crystal_size_max 0.200
_exptl_crystal_size_mid 0.200
_exptl_crystal_size_min 0.100
_refine_diff_density_max 2.22
_refine_diff_density_min -1.17
_refine_ls_extinction_method none
_refine_ls_goodness_of_fit_ref 1.406
_refine_ls_hydrogen_treatment noref
_refine_ls_matrix_type full
_refine_ls_number_constraints 0
_refine_ls_number_parameters 469
_refine_ls_number_reflns 4957
_refine_ls_number_restraints 0
_refine_ls_R_factor_all 0.0495
_refine_ls_R_factor_gt 0.0495
_refine_ls_shift/su_max 0.0140
_refine_ls_shift/su_mean 0.0010
_refine_ls_structure_factor_coef F
_refine_ls_weighting_details 'w = 1/[\s^2^(Fo) + 0.00021|Fo|^2^]'
_refine_ls_weighting_scheme calc
_refine_ls_wR_factor_gt 0.0502
_refine_ls_wR_factor_ref 0.0502
_reflns_number_gt 4957
_reflns_number_total 10982
_reflns_threshold_expression >3.0sigma(I)
_cod_data_source_file ic991441q_2.cif
_cod_data_source_block '[Cp*2Ir2{MoCl2(NNMePh)}{MoCl2(dmf)}S4]'
_cod_original_cell_volume 4783(1)
_cod_original_sg_symbol_H-M 'P 21/c '
_cod_original_formula_sum 'C32 H49 Cl8 Ir2 N3 Mo2 O S4 '
_cod_database_code 4321523

loop_
_symmetry_equiv_pos_as_xyz
x,y,z
-x,1/2+y,1/2-z
-x,-y,-z
x,1/2-y,1/2+z

loop_
_atom_site_label
_atom_site_type_symbol
_atom_site_fract_x
_atom_site_fract_y
_atom_site_fract_z
_atom_site_U_iso_or_equiv
_atom_site_adp_type
_atom_site_occupancy
_atom_site_calc_flag
_atom_site_refinement_flags
_atom_site_disorder_assembly
_atom_site_disorder_group
Ir(1) Ir 0.11245(4) 0.35858(4) 0.20521(3) 0.0369(2) Uani 1.00 d . . .
Ir(2) Ir 0.17478(4) 0.23345(4) 0.07330(3) 0.0347(2) Uani 1.00 d . . .
Mo(1) Mo 0.19428(9) 0.18996(8) 0.20474(7) 0.0389(4) Uani 1.00 d . . .
Mo(2) Mo 0.34521(9) 0.31401(9) 0.17747(7) 0.0431(4) Uani 1.00 d . . .
Cl(1) Cl 0.0963(3) 0.1580(3) 0.2953(2) 0.064(2) Uani 1.00 d . . .
Cl(2) Cl 0.1472(3) 0.0426(3) 0.1712(2) 0.062(2) Uani 1.00 d . . .
Cl(3) Cl 0.3715(3) 0.4658(3) 0.2056(3) 0.067(2) Uani 1.00 d . . .
Cl(4) Cl 0.4357(3) 0.3478(3) 0.0824(2) 0.065(2) Uani 1.00 d . . .
Cl(5) Cl 0.5746(8) 0.0888(7) 0.0422(6) 0.214(6) Uani 1.00 d . . .
Cl(6) Cl 0.7246(8) 0.1985(8) 0.0785(6) 0.228(6) Uani 1.00 d . . .
Cl(7) Cl 0.7847(6) 0.0856(6) 0.4849(4) 0.157(4) Uani 1.00 d . . .
Cl(8) Cl 0.5879(6) 0.0976(7) 0.4785(5) 0.183(5) Uani 1.00 d . . .
S(1) S 0.0632(3) 0.2379(3) 0.1504(2) 0.039(1) Uani 1.00 d . . .
S(2) S 0.2422(3) 0.3096(3) 0.2630(2) 0.047(1) Uani 1.00 d . . .
S(3) S 0.3067(3) 0.1823(3) 0.1272(2) 0.042(1) Uani 1.00 d . . .
S(4) S 0.2059(3) 0.3722(2) 0.1150(2) 0.036(1) Uani 1.00 d . . .
O O 0.2974(8) 0.1221(7) 0.2630(6) 0.062(4) Uani 1.00 d . . .
N(1) N 0.4403(9) 0.2689(8) 0.2175(6) 0.051(4) Uani 1.00 d . . .
N(2) N 0.5121(9) 0.2269(10) 0.2420(7) 0.058(5) Uani 1.00 d . . .
N(3) N 0.350(1) 0.018(1) 0.3264(7) 0.067(6) Uani 1.00 d . . .
C(1) C 0.031(1) 0.403(1) 0.2869(8) 0.060(7) Uani 1.00 d . . .
C(2) C 0.094(1) 0.467(1) 0.2712(9) 0.070(7) Uani 1.00 d . . .
C(3) C 0.072(1) 0.496(1) 0.2091(8) 0.051(6) Uani 1.00 d . . .
C(4) C -0.005(1) 0.4436(10) 0.1870(8) 0.043(5) Uani 1.00 d . . .
C(5) C -0.029(1) 0.387(1) 0.2381(9) 0.055(6) Uani 1.00 d . . .
C(6) C 0.021(2) 0.362(2) 0.350(1) 0.14(1) Uani 1.00 d . . .
C(7) C 0.169(2) 0.509(2) 0.315(1) 0.13(1) Uani 1.00 d . . .
C(8) C 0.118(1) 0.565(1) 0.173(1) 0.085(8) Uani 1.00 d . . .
C(9) C -0.055(1) 0.457(1) 0.1248(9) 0.068(7) Uani 1.00 d . . .
C(10) C -0.109(1) 0.324(1) 0.236(1) 0.088(8) Uani 1.00 d . . .
C(11) C 0.179(1) 0.271(1) -0.0272(7) 0.062(6) Uani 1.00 d . . .
C(12) C 0.085(1) 0.253(1) -0.0090(8) 0.050(6) Uani 1.00 d . . .
C(13) C 0.083(1) 0.164(1) 0.0081(7) 0.048(6) Uani 1.00 d . . .
C(14) C 0.172(1) 0.129(1) 0.0014(8) 0.051(6) Uani 1.00 d . . .
C(15) C 0.233(1) 0.194(1) -0.0184(8) 0.055(6) Uani 1.00 d . . .
C(16) C 0.212(2) 0.355(2) -0.0507(9) 0.094(9) Uani 1.00 d . . .
C(17) C 0.003(1) 0.310(1) -0.0167(9) 0.073(7) Uani 1.00 d . . .
C(18) C -0.004(1) 0.114(1) 0.0269(9) 0.080(8) Uani 1.00 d . . .
C(19) C 0.204(2) 0.035(1) 0.011(1) 0.088(8) Uani 1.00 d . . .
C(20) C 0.330(1) 0.186(2) -0.0370(9) 0.085(8) Uani 1.00 d . . .
C(21) C 0.535(1) 0.142(1) 0.2141(9) 0.083(7) Uani 1.00 d . . .
C(22) C 0.573(1) 0.268(1) 0.2864(9) 0.058(6) Uani 1.00 d . . .
C(23) C 0.648(1) 0.224(1) 0.3101(10) 0.075(7) Uani 1.00 d . . .
C(24) C 0.707(1) 0.267(2) 0.354(1) 0.091(9) Uani 1.00 d . . .
C(25) C 0.692(2) 0.350(2) 0.371(1) 0.098(10) Uani 1.00 d . . .
C(26) C 0.615(2) 0.386(1) 0.346(1) 0.12(1) Uani 1.00 d . . .
C(27) C 0.556(2) 0.352(1) 0.303(1) 0.085(8) Uani 1.00 d . . .
C(28) C 0.295(1) 0.049(1) 0.2840(9) 0.061(7) Uani 1.00 d . . .
C(29) C 0.344(2) -0.068(2) 0.347(1) 0.12(1) Uani 1.00 d . . .
C(30) C 0.417(1) 0.069(1) 0.3576(9) 0.078(8) Uani 1.00 d . . .
C(31) C 0.617(2) 0.192(2) 0.041(2) 0.15(1) Uani 1.00 d . . .
C(32) C 0.680(2) 0.053(2) 0.447(1) 0.16(1) Uani 1.00 d . . .
H(1) H -0.0371 0.3766 0.3671 0.1729 Uiso 1.00 calc . . .
H(2) H 0.0254 0.3013 0.3464 0.1729 Uiso 1.00 calc . . .
H(3) H 0.0702 0.3815 0.3777 0.1729 Uiso 1.00 calc . . .
H(4) H 0.1719 0.4790 0.3534 0.1503 Uiso 1.00 calc . . .
H(5) H 0.2277 0.5063 0.2954 0.1503 Uiso 1.00 calc . . .
H(6) H 0.1526 0.5669 0.3218 0.1503 Uiso 1.00 calc . . .
H(7) H 0.1665 0.5904 0.1978 0.1018 Uiso 1.00 calc . . .
H(8) H 0.1445 0.5412 0.1361 0.1018 Uiso 1.00 calc . . .
H(9) H 0.0737 0.6073 0.1609 0.1018 Uiso 1.00 calc . . .
H(10) H -0.0803 0.5127 0.1230 0.0821 Uiso 1.00 calc . . .
H(11) H -0.0118 0.4495 0.0921 0.0821 Uiso 1.00 calc . . .
H(12) H -0.1036 0.4158 0.1201 0.0821 Uiso 1.00 calc . . .
H(13) H -0.1529 0.3391 0.2666 0.1060 Uiso 1.00 calc . . .
H(14) H -0.1386 0.3254 0.1956 0.1060 Uiso 1.00 calc . . .
H(15) H -0.0861 0.2679 0.2442 0.1060 Uiso 1.00 calc . . .
H(16) H 0.2766 0.3506 -0.0595 0.1130 Uiso 1.00 calc . . .
H(17) H 0.1779 0.3694 -0.0878 0.1130 Uiso 1.00 calc . . .
H(18) H 0.2031 0.3973 -0.0198 0.1130 Uiso 1.00 calc . . .
H(19) H 0.0242 0.3655 -0.0285 0.0875 Uiso 1.00 calc . . .
H(20) H -0.0378 0.2882 -0.0483 0.0875 Uiso 1.00 calc . . .
H(21) H -0.0282 0.3139 0.0217 0.0875 Uiso 1.00 calc . . .
H(22) H -0.0561 0.1519 0.0280 0.0960 Uiso 1.00 calc . . .
H(23) H -0.0166 0.0702 -0.0029 0.0960 Uiso 1.00 calc . . .
H(24) H 0.0062 0.0895 0.0671 0.0960 Uiso 1.00 calc . . .
H(25) H 0.1521 0.0012 0.0227 0.1056 Uiso 1.00 calc . . .
H(26) H 0.2280 0.0139 -0.0269 0.1056 Uiso 1.00 calc . . .
H(27) H 0.2508 0.0330 0.0431 0.1056 Uiso 1.00 calc . . .
H(28) H 0.3531 0.1307 -0.0259 0.1022 Uiso 1.00 calc . . .
H(29) H 0.3340 0.1936 -0.0809 0.1022 Uiso 1.00 calc . . .
H(30) H 0.3671 0.2283 -0.0160 0.1022 Uiso 1.00 calc . . .
H(31) H 0.4841 0.1042 0.2184 0.0994 Uiso 1.00 calc . . .
H(32) H 0.5479 0.1493 0.1710 0.0994 Uiso 1.00 calc . . .
H(33) H 0.5888 0.1191 0.2352 0.0994 Uiso 1.00 calc . . .
H(34) H 0.6610 0.1670 0.2974 0.0903 Uiso 1.00 calc . . .
H(35) H 0.7575 0.2367 0.3732 0.1090 Uiso 1.00 calc . . .
H(36) H 0.7334 0.3797 0.3980 0.1171 Uiso 1.00 calc . . .
H(37) H 0.5999 0.4422 0.3603 0.1393 Uiso 1.00 calc . . .
H(38) H 0.5055 0.3830 0.2845 0.1021 Uiso 1.00 calc . . .
H(39) H 0.2478 0.0122 0.2671 0.0726 Uiso 1.00 calc . . .
H(40) H 0.2836 -0.0786 0.3616 0.1498 Uiso 1.00 calc . . .
H(41) H 0.3559 -0.1047 0.3124 0.1498 Uiso 1.00 calc . . .
H(42) H 0.3893 -0.0774 0.3791 0.1498 Uiso 1.00 calc . . .
H(43) H 0.4506 0.0356 0.3874 0.0941 Uiso 1.00 calc . . .
H(44) H 0.4585 0.0921 0.3281 0.0941 Uiso 1.00 calc . . .
H(45) H 0.3866 0.1149 0.3784 0.0941 Uiso 1.00 calc . . .
H(46) H 0.6226 0.2101 -0.0009 0.1843 Uiso 1.00 calc . . .
H(47) H 0.5748 0.2286 0.0619 0.1843 Uiso 1.00 calc . . .
H(48) H 0.6817 0.0690 0.4044 0.1921 Uiso 1.00 calc . . .
H(49) H 0.6746 -0.0072 0.4506 0.1921 Uiso 1.00 calc . . .

loop_
_atom_site_aniso_label
_atom_site_aniso_U_11
_atom_site_aniso_U_22
_atom_site_aniso_U_33
_atom_site_aniso_U_12
_atom_site_aniso_U_13
_atom_site_aniso_U_23
Ir(1) 0.0436(4) 0.0343(3) 0.0325(4) 0.0078(3) -0.0067(3) 0.0003(3)
Ir(2) 0.0400(3) 0.0296(3) 0.0341(4) 0.0005(3) -0.0077(3) -0.0016(3)
Mo(1) 0.0444(8) 0.0295(7) 0.0422(9) -0.0006(6) -0.0110(7) 0.0076(7)
Mo(2) 0.0393(8) 0.0322(8) 0.057(1) -0.0013(6) -0.0146(7) 0.0014(7)
Cl(1) 0.075(3) 0.066(3) 0.053(3) -0.002(3) 0.005(2) 0.023(3)
Cl(2) 0.076(3) 0.032(2) 0.077(4) -0.013(2) -0.017(3) 0.011(2)
Cl(3) 0.065(3) 0.036(3) 0.099(4) -0.009(2) -0.028(3) -0.005(3)
Cl(4) 0.050(3) 0.061(3) 0.084(4) -0.007(2) 0.011(2) 0.001(3)
Cl(5) 0.22(1) 0.19(1) 0.23(1) 0.073(9) 0.006(9) -0.067(10)
Cl(6) 0.167(10) 0.21(1) 0.31(2) 0.032(9) 0.000(10) 0.03(1)
Cl(7) 0.122(6) 0.195(9) 0.153(8) -0.022(6) -0.023(6) -0.045(7)
Cl(8) 0.118(7) 0.23(1) 0.198(10) 0.008(7) -0.012(6) -0.106(9)
S(1) 0.037(2) 0.037(2) 0.043(2) 0.003(2) -0.006(2) 0.004(2)
S(2) 0.054(3) 0.045(3) 0.042(3) 0.005(2) -0.019(2) 0.001(2)
S(3) 0.037(2) 0.035(2) 0.054(3) 0.002(2) -0.009(2) -0.002(2)
S(4) 0.041(2) 0.028(2) 0.038(2) 0.001(2) -0.004(2) 0.004(2)
O 0.062(8) 0.047(8) 0.077(9) 0.010(6) -0.017(7) 0.024(7)
N(1) 0.051(8) 0.037(8) 0.064(10) -0.005(7) -0.028(7) -0.002(8)
N(2) 0.048(9) 0.06(1) 0.06(1) 0.016(8) -0.017(7) -0.001(9)
N(3) 0.07(1) 0.07(1) 0.06(1) 0.022(9) -0.010(9) 0.041(9)
C(1) 0.10(2) 0.06(1) 0.03(1) 0.02(1) 0.00(1) 0.003(9)
C(2) 0.09(2) 0.09(2) 0.03(1) 0.04(1) -0.01(1) -0.04(1)
C(3) 0.05(1) 0.05(1) 0.06(1) 0.016(9) 0.005(9) -0.017(9)
C(4) 0.041(9) 0.037(10) 0.05(1) 0.018(8) 0.001(8) 0.000(8)
C(5) 0.08(1) 0.04(1) 0.05(1) 0.007(9) 0.02(1) 0.006(9)
C(6) 0.20(3) 0.16(3) 0.07(2) 0.10(2) 0.05(2) 0.00(2)
C(7) 0.13(2) 0.12(2) 0.12(2) 0.06(2) -0.08(2) -0.09(2)
C(8) 0.08(1) 0.03(1) 0.15(2) -0.006(10) 0.03(1) 0.00(1)
C(9) 0.08(1) 0.07(1) 0.06(1) 0.02(1) -0.02(1) 0.02(1)
C(10) 0.07(1) 0.06(1) 0.13(2) 0.02(1) 0.04(1) 0.00(1)
C(11) 0.10(2) 0.06(1) 0.023(9) -0.01(1) -0.020(10) -0.001(9)
C(12) 0.05(1) 0.06(1) 0.04(1) 0.004(9) -0.014(8) -0.010(9)
C(13) 0.06(1) 0.06(1) 0.028(9) 0.000(9) -0.009(8) -0.017(8)
C(14) 0.06(1) 0.04(1) 0.05(1) 0.000(9) -0.009(9) 0.002(9)
C(15) 0.06(1) 0.06(1) 0.05(1) 0.00(1) 0.000(9) -0.003(10)
C(16) 0.14(2) 0.11(2) 0.03(1) -0.05(2) -0.02(1) 0.01(1)
C(17) 0.07(1) 0.07(1) 0.07(1) 0.03(1) -0.01(1) -0.01(1)
C(18) 0.07(1) 0.11(2) 0.06(1) -0.02(1) 0.00(1) -0.02(1)
C(19) 0.12(2) 0.06(1) 0.09(2) 0.03(1) 0.01(1) -0.02(1)
C(20) 0.06(1) 0.13(2) 0.06(1) 0.00(1) 0.01(1) -0.02(1)
C(21) 0.10(2) 0.07(1) 0.08(2) 0.05(1) -0.05(1) -0.03(1)
C(22) 0.035(9) 0.07(1) 0.07(1) -0.010(10) -0.009(9) 0.00(1)
C(23) 0.06(1) 0.09(2) 0.07(1) 0.00(1) -0.01(1) 0.00(1)
C(24) 0.05(1) 0.12(2) 0.10(2) -0.03(1) -0.04(1) 0.03(2)
C(25) 0.09(2) 0.07(2) 0.13(2) -0.02(1) -0.04(2) -0.01(2)
C(26) 0.14(2) 0.06(1) 0.14(2) 0.02(1) -0.10(2) -0.04(1)
C(27) 0.11(2) 0.05(1) 0.09(2) 0.00(1) -0.05(1) -0.02(1)
C(28) 0.05(1) 0.06(1) 0.07(1) 0.007(10) -0.006(10) 0.00(1)
C(29) 0.10(2) 0.13(2) 0.14(3) 0.00(2) -0.04(2) 0.10(2)
C(30) 0.07(1) 0.11(2) 0.05(1) 0.03(1) -0.02(1) 0.00(1)
C(31) 0.18(3) 0.11(2) 0.17(3) 0.09(2) 0.04(3) 0.00(2)
C(32) 0.07(2) 0.24(4) 0.17(3) 0.02(2) 0.01(2) -0.06(3)

loop_
_atom_type_symbol
_atom_type_description
_atom_type_scat_dispersion_real
_atom_type_scat_dispersion_imag
_atom_type_scat_source
C C 0.003 0.002
;International Tables for Crystallography

(1992, Vol. C, Tables 4.2.6.8 and 6.1.1.1)

;
H H 0.000 0.000
;International Tables for Crystallography

(1992, Vol. C, Table 6.1.1.2)

;
N N 0.006 0.003
;International Tables for Crystallography

(1992, Vol. C, Tables 4.2.6.8 and 6.1.1.1)

;
O O 0.011 0.006
;International Tables for Crystallography

(1992, Vol. C, Tables 4.2.6.8 and 6.1.1.1)

;
S S 0.125 0.123
;International Tables for Crystallography

(1992, Vol. C, Tables 4.2.6.8 and 6.1.1.1)

;
Cl Cl 0.148 0.159
;International Tables for Crystallography

(1992, Vol. C, Tables 4.2.6.8 and 6.1.1.1)

;
Mo Mo -1.683 0.686
;International Tables for Crystallography

(1992, Vol. C, Tables 4.2.6.8 and 6.1.1.1)

;
Ir Ir -1.444 7.990
;International Tables for Crystallography

(1992, Vol. C, Tables 4.2.6.8 and 6.1.1.1)

;

loop_
_geom_angle_atom_site_label_1
_geom_angle_atom_site_label_2
_geom_angle_atom_site_label_3
_geom_angle
_geom_angle_site_symmetry_1
_geom_angle_site_symmetry_2
_geom_angle_site_symmetry_3
_geom_angle_publ_flag
Mo(1) Ir(1) S(1) 51.26(10) 1_555 1_555 1_555 yes
Mo(1) Ir(1) S(2) 52.0(1) 1_555 1_555 1_555 yes
Mo(1) Ir(1) S(4) 80.89(9) 1_555 1_555 1_555 yes
Mo(1) Ir(1) C(1) 120.4(5) 1_555 1_555 1_555 yes
Mo(1) Ir(1) C(2) 138.8(5) 1_555 1_555 1_555 yes
Mo(1) Ir(1) C(3) 171.0(4) 1_555 1_555 1_555 yes
Mo(1) Ir(1) C(4) 150.6(4) 1_555 1_555 1_555 yes
Mo(1) Ir(1) C(5) 124.1(4) 1_555 1_555 1_555 yes
S(1) Ir(1) S(2) 103.2(1) 1_555 1_555 1_555 yes
S(1) Ir(1) S(4) 80.5(1) 1_555 1_555 1_555 yes
S(1) Ir(1) C(1) 119.0(5) 1_555 1_555 1_555 yes
S(1) Ir(1) C(2) 154.1(5) 1_555 1_555 1_555 yes
S(1) Ir(1) C(3) 136.5(5) 1_555 1_555 1_555 yes
S(1) Ir(1) C(4) 100.5(4) 1_555 1_555 1_555 yes
S(1) Ir(1) C(5) 93.1(5) 1_555 1_555 1_555 yes
S(2) Ir(1) S(4) 90.0(1) 1_555 1_555 1_555 yes
S(2) Ir(1) C(1) 96.6(5) 1_555 1_555 1_555 yes
S(2) Ir(1) C(2) 91.2(5) 1_555 1_555 1_555 yes
S(2) Ir(1) C(3) 120.1(4) 1_555 1_555 1_555 yes
S(2) Ir(1) C(4) 154.0(4) 1_555 1_555 1_555 yes
S(2) Ir(1) C(5) 128.5(5) 1_555 1_555 1_555 yes
S(4) Ir(1) C(1) 156.9(5) 1_555 1_555 1_555 yes
S(4) Ir(1) C(2) 121.5(5) 1_555 1_555 1_555 yes
S(4) Ir(1) C(3) 95.6(5) 1_555 1_555 1_555 yes
S(4) Ir(1) C(4) 104.5(4) 1_555 1_555 1_555 yes
S(4) Ir(1) C(5) 141.2(5) 1_555 1_555 1_555 yes
C(1) Ir(1) C(2) 36.6(7) 1_555 1_555 1_555 yes
C(1) Ir(1) C(3) 62.0(7) 1_555 1_555 1_555 yes
C(1) Ir(1) C(4) 62.0(7) 1_555 1_555 1_555 yes
C(1) Ir(1) C(5) 35.5(7) 1_555 1_555 1_555 yes
C(2) Ir(1) C(3) 37.5(7) 1_555 1_555 1_555 yes
C(2) Ir(1) C(4) 62.9(7) 1_555 1_555 1_555 yes
C(2) Ir(1) C(5) 61.4(7) 1_555 1_555 1_555 yes
C(3) Ir(1) C(4) 38.3(6) 1_555 1_555 1_555 yes
C(3) Ir(1) C(5) 63.3(6) 1_555 1_555 1_555 yes
C(4) Ir(1) C(5) 38.7(6) 1_555 1_555 1_555 yes
Mo(1) Ir(2) S(1) 51.03(10) 1_555 1_555 1_555 yes
Mo(1) Ir(2) S(3) 52.0(1) 1_555 1_555 1_555 yes
Mo(1) Ir(2) S(4) 80.69(10) 1_555 1_555 1_555 yes
Mo(1) Ir(2) C(11) 172.8(5) 1_555 1_555 1_555 yes
Mo(1) Ir(2) C(12) 149.0(4) 1_555 1_555 1_555 yes
Mo(1) Ir(2) C(13) 123.1(4) 1_555 1_555 1_555 yes
Mo(1) Ir(2) C(14) 119.6(4) 1_555 1_555 1_555 yes
Mo(1) Ir(2) C(15) 139.2(5) 1_555 1_555 1_555 yes
S(1) Ir(2) S(3) 103.0(1) 1_555 1_555 1_555 yes
S(1) Ir(2) S(4) 80.4(1) 1_555 1_555 1_555 yes
S(1) Ir(2) C(11) 135.2(5) 1_555 1_555 1_555 yes
S(1) Ir(2) C(12) 99.5(5) 1_555 1_555 1_555 yes
S(1) Ir(2) C(13) 93.0(4) 1_555 1_555 1_555 yes
S(1) Ir(2) C(14) 120.3(5) 1_555 1_555 1_555 yes
S(1) Ir(2) C(15) 155.1(5) 1_555 1_555 1_555 yes
S(3) Ir(2) S(4) 89.2(1) 1_555 1_555 1_555 yes
S(3) Ir(2) C(11) 121.7(5) 1_555 1_555 1_555 yes
S(3) Ir(2) C(12) 154.6(5) 1_555 1_555 1_555 yes
S(3) Ir(2) C(13) 128.0(5) 1_555 1_555 1_555 yes
S(3) Ir(2) C(14) 95.2(5) 1_555 1_555 1_555 yes
S(3) Ir(2) C(15) 91.4(5) 1_555 1_555 1_555 yes
S(4) Ir(2) C(11) 96.5(5) 1_555 1_555 1_555 yes
S(4) Ir(2) C(12) 106.2(5) 1_555 1_555 1_555 yes
S(4) Ir(2) C(13) 142.6(5) 1_555 1_555 1_555 yes
S(4) Ir(2) C(14) 156.9(5) 1_555 1_555 1_555 yes
S(4) Ir(2) C(15) 120.6(5) 1_555 1_555 1_555 yes
C(11) Ir(2) C(12) 38.2(7) 1_555 1_555 1_555 yes
C(11) Ir(2) C(13) 62.8(7) 1_555 1_555 1_555 yes
C(11) Ir(2) C(14) 62.0(7) 1_555 1_555 1_555 yes
C(11) Ir(2) C(15) 37.6(7) 1_555 1_555 1_555 yes
C(12) Ir(2) C(13) 38.2(6) 1_555 1_555 1_555 yes
C(12) Ir(2) C(14) 62.9(6) 1_555 1_555 1_555 yes
C(12) Ir(2) C(15) 63.5(6) 1_555 1_555 1_555 yes
C(13) Ir(2) C(14) 36.8(6) 1_555 1_555 1_555 yes
C(13) Ir(2) C(15) 62.2(6) 1_555 1_555 1_555 yes
C(14) Ir(2) C(15) 36.8(7) 1_555 1_555 1_555 yes
Ir(1) Mo(1) Ir(2) 76.12(4) 1_555 1_555 1_555 yes
Ir(1) Mo(1) Mo(2) 72.74(4) 1_555 1_555 1_555 yes
Ir(1) Mo(1) Cl(1) 86.7(1) 1_555 1_555 1_555 yes
Ir(1) Mo(1) Cl(2) 137.4(1) 1_555 1_555 1_555 yes
Ir(1) Mo(1) S(1) 51.6(1) 1_555 1_555 1_555 yes
Ir(1) Mo(1) S(2) 51.8(1) 1_555 1_555 1_555 yes
Ir(1) Mo(1) S(3) 109.6(1) 1_555 1_555 1_555 yes
Ir(1) Mo(1) O 135.4(3) 1_555 1_555 1_555 yes
Ir(2) Mo(1) Mo(2) 73.09(5) 1_555 1_555 1_555 yes
Ir(2) Mo(1) Cl(1) 139.8(1) 1_555 1_555 1_555 yes
Ir(2) Mo(1) Cl(2) 85.4(1) 1_555 1_555 1_555 yes
Ir(2) Mo(1) S(1) 51.7(1) 1_555 1_555 1_555 yes
Ir(2) Mo(1) S(2) 110.4(1) 1_555 1_555 1_555 yes
Ir(2) Mo(1) S(3) 51.5(1) 1_555 1_555 1_555 yes
Ir(2) Mo(1) O 135.6(3) 1_555 1_555 1_555 yes
Mo(2) Mo(1) Cl(1) 135.8(1) 1_555 1_555 1_555 yes
Mo(2) Mo(1) Cl(2) 137.4(1) 1_555 1_555 1_555 yes
Mo(2) Mo(1) S(1) 106.1(1) 1_555 1_555 1_555 yes
Mo(2) Mo(1) S(2) 51.6(1) 1_555 1_555 1_555 yes
Mo(2) Mo(1) S(3) 51.5(1) 1_555 1_555 1_555 yes
Mo(2) Mo(1) O 86.8(3) 1_555 1_555 1_555 yes
Cl(1) Mo(1) Cl(2) 83.3(2) 1_555 1_555 1_555 yes
Cl(1) Mo(1) S(1) 89.3(2) 1_555 1_555 1_555 yes
Cl(1) Mo(1) S(2) 84.9(2) 1_555 1_555 1_555 yes
Cl(1) Mo(1) S(3) 163.4(2) 1_555 1_555 1_555 yes
Cl(1) Mo(1) O 81.1(3) 1_555 1_555 1_555 yes
Cl(2) Mo(1) S(1) 86.8(2) 1_555 1_555 1_555 yes
Cl(2) Mo(1) S(2) 164.2(2) 1_555 1_555 1_555 yes
Cl(2) Mo(1) S(3) 86.3(2) 1_555 1_555 1_555 yes
Cl(2) Mo(1) O 83.7(3) 1_555 1_555 1_555 yes
S(1) Mo(1) S(2) 103.4(2) 1_555 1_555 1_555 yes
S(1) Mo(1) S(3) 103.1(1) 1_555 1_555 1_555 yes
S(1) Mo(1) O 167.2(3) 1_555 1_555 1_555 yes
S(2) Mo(1) S(3) 102.6(2) 1_555 1_555 1_555 yes
S(2) Mo(1) O 84.3(3) 1_555 1_555 1_555 yes
S(3) Mo(1) O 84.9(3) 1_555 1_555 1_555 yes
Mo(1) Mo(2) Cl(3) 133.2(1) 1_555 1_555 1_555 yes
Mo(1) Mo(2) Cl(4) 133.9(1) 1_555 1_555 1_555 yes
Mo(1) Mo(2) S(2) 50.3(1) 1_555 1_555 1_555 yes
Mo(1) Mo(2) S(3) 50.5(1) 1_555 1_555 1_555 yes
Mo(1) Mo(2) S(4) 76.72(10) 1_555 1_555 1_555 yes
Mo(1) Mo(2) N(1) 101.8(4) 1_555 1_555 1_555 yes
Cl(3) Mo(2) Cl(4) 85.2(2) 1_555 1_555 1_555 yes
Cl(3) Mo(2) S(2) 86.3(2) 1_555 1_555 1_555 yes
Cl(3) Mo(2) S(3) 166.2(2) 1_555 1_555 1_555 yes
Cl(3) Mo(2) S(4) 84.1(1) 1_555 1_555 1_555 yes
Cl(3) Mo(2) N(1) 99.0(4) 1_555 1_555 1_555 yes
Cl(4) Mo(2) S(2) 167.8(2) 1_555 1_555 1_555 yes
Cl(4) Mo(2) S(3) 86.3(2) 1_555 1_555 1_555 yes
Cl(4) Mo(2) S(4) 85.1(1) 1_555 1_555 1_555 yes
Cl(4) Mo(2) N(1) 94.0(5) 1_555 1_555 1_555 yes
S(2) Mo(2) S(3) 100.4(2) 1_555 1_555 1_555 yes
S(2) Mo(2) S(4) 85.3(1) 1_555 1_555 1_555 yes
S(2) Mo(2) N(1) 96.0(5) 1_555 1_555 1_555 yes
S(3) Mo(2) S(4) 84.4(1) 1_555 1_555 1_555 yes
S(3) Mo(2) N(1) 92.4(4) 1_555 1_555 1_555 yes
S(4) Mo(2) N(1) 176.7(4) 1_555 1_555 1_555 yes
Ir(1) S(1) Ir(2) 100.1(1) 1_555 1_555 1_555 yes
Ir(1) S(1) Mo(1) 77.1(1) 1_555 1_555 1_555 yes
Ir(2) S(1) Mo(1) 77.3(1) 1_555 1_555 1_555 yes
Ir(1) S(2) Mo(1) 76.2(1) 1_555 1_555 1_555 yes
Ir(1) S(2) Mo(2) 95.0(2) 1_555 1_555 1_555 yes
Mo(1) S(2) Mo(2) 78.1(1) 1_555 1_555 1_555 yes
Ir(2) S(3) Mo(1) 76.6(1) 1_555 1_555 1_555 yes
Ir(2) S(3) Mo(2) 95.9(1) 1_555 1_555 1_555 yes
Mo(1) S(3) Mo(2) 78.0(1) 1_555 1_555 1_555 yes
Ir(1) S(4) Ir(2) 96.8(1) 1_555 1_555 1_555 yes
Ir(1) S(4) Mo(2) 89.7(1) 1_555 1_555 1_555 yes
Ir(2) S(4) Mo(2) 90.4(1) 1_555 1_555 1_555 yes
Mo(1) O C(28) 129(1) 1_555 1_555 1_555 yes
Mo(2) N(1) N(2) 172(1) 1_555 1_555 1_555 yes
N(1) N(2) C(21) 117(1) 1_555 1_555 1_555 yes
N(1) N(2) C(22) 120(1) 1_555 1_555 1_555 yes
C(21) N(2) C(22) 121(1) 1_555 1_555 1_555 yes
C(28) N(3) C(29) 122(1) 1_555 1_555 1_555 yes
C(28) N(3) C(30) 121(1) 1_555 1_555 1_555 yes
C(29) N(3) C(30) 115(1) 1_555 1_555 1_555 yes
Ir(1) C(1) C(2) 71(1) 1_555 1_555 1_555 yes
Ir(1) C(1) C(5) 70(1) 1_555 1_555 1_555 yes
Ir(1) C(1) C(6) 129(1) 1_555 1_555 1_555 yes
C(2) C(1) C(5) 110(1) 1_555 1_555 1_555 yes
C(2) C(1) C(6) 126(1) 1_555 1_555 1_555 yes
C(5) C(1) C(6) 123(1) 1_555 1_555 1_555 yes
Ir(1) C(2) C(1) 72(1) 1_555 1_555 1_555 yes
Ir(1) C(2) C(3) 71(1) 1_555 1_555 1_555 yes
Ir(1) C(2) C(7) 127(1) 1_555 1_555 1_555 yes
C(1) C(2) C(3) 108(1) 1_555 1_555 1_555 yes
C(1) C(2) C(7) 127(1) 1_555 1_555 1_555 yes
C(3) C(2) C(7) 124(1) 1_555 1_555 1_555 yes
Ir(1) C(3) C(2) 71(1) 1_555 1_555 1_555 yes
Ir(1) C(3) C(4) 69.1(9) 1_555 1_555 1_555 yes
Ir(1) C(3) C(8) 123(1) 1_555 1_555 1_555 yes
C(2) C(3) C(4) 106(1) 1_555 1_555 1_555 yes
C(2) C(3) C(8) 128(1) 1_555 1_555 1_555 yes
C(4) C(3) C(8) 125(1) 1_555 1_555 1_555 yes
Ir(1) C(4) C(3) 72.7(9) 1_555 1_555 1_555 yes
Ir(1) C(4) C(5) 71.7(10) 1_555 1_555 1_555 yes
Ir(1) C(4) C(9) 125(1) 1_555 1_555 1_555 yes
C(3) C(4) C(5) 106(1) 1_555 1_555 1_555 yes
C(3) C(4) C(9) 123(1) 1_555 1_555 1_555 yes
C(5) C(4) C(9) 129(1) 1_555 1_555 1_555 yes
Ir(1) C(5) C(1) 73(1) 1_555 1_555 1_555 yes
Ir(1) C(5) C(4) 69.5(9) 1_555 1_555 1_555 yes
Ir(1) C(5) C(10) 124(1) 1_555 1_555 1_555 yes
C(1) C(5) C(4) 108(1) 1_555 1_555 1_555 yes
C(1) C(5) C(10) 127(1) 1_555 1_555 1_555 yes
C(4) C(5) C(10) 124(1) 1_555 1_555 1_555 yes
Ir(2) C(11) C(12) 68.9(9) 1_555 1_555 1_555 yes
Ir(2) C(11) C(15) 71.5(10) 1_555 1_555 1_555 yes
Ir(2) C(11) C(16) 125(1) 1_555 1_555 1_555 yes
C(12) C(11) C(15) 107(1) 1_555 1_555 1_555 yes
C(12) C(11) C(16) 125(1) 1_555 1_555 1_555 yes
C(15) C(11) C(16) 127(1) 1_555 1_555 1_555 yes
Ir(2) C(12) C(11) 72.9(9) 1_555 1_555 1_555 yes
Ir(2) C(12) C(13) 70.9(9) 1_555 1_555 1_555 yes
Ir(2) C(12) C(17) 128(1) 1_555 1_555 1_555 yes
C(11) C(12) C(13) 106(1) 1_555 1_555 1_555 yes
C(11) C(12) C(17) 126(1) 1_555 1_555 1_555 yes
C(13) C(12) C(17) 126(1) 1_555 1_555 1_555 yes
Ir(2) C(13) C(12) 70.9(9) 1_555 1_555 1_555 yes
Ir(2) C(13) C(14) 74.2(10) 1_555 1_555 1_555 yes
Ir(2) C(13) C(18) 124(1) 1_555 1_555 1_555 yes
C(12) C(13) C(14) 109(1) 1_555 1_555 1_555 yes
C(12) C(13) C(18) 125(1) 1_555 1_555 1_555 yes
C(14) C(13) C(18) 124(1) 1_555 1_555 1_555 yes
Ir(2) C(14) C(13) 69.0(10) 1_555 1_555 1_555 yes
Ir(2) C(14) C(15) 71.3(10) 1_555 1_555 1_555 yes
Ir(2) C(14) C(19) 126(1) 1_555 1_555 1_555 yes
C(13) C(14) C(15) 108(1) 1_555 1_555 1_555 yes
C(13) C(14) C(19) 129(1) 1_555 1_555 1_555 yes
C(15) C(14) C(19) 122(1) 1_555 1_555 1_555 yes
Ir(2) C(15) C(11) 70.9(10) 1_555 1_555 1_555 yes
Ir(2) C(15) C(14) 71(1) 1_555 1_555 1_555 yes
Ir(2) C(15) C(20) 129(1) 1_555 1_555 1_555 yes
C(11) C(15) C(14) 107(1) 1_555 1_555 1_555 yes
C(11) C(15) C(20) 123(1) 1_555 1_555 1_555 yes
C(14) C(15) C(20) 128(1) 1_555 1_555 1_555 yes
N(2) C(22) C(23) 118(1) 1_555 1_555 1_555 yes
N(2) C(22) C(27) 118(1) 1_555 1_555 1_555 yes
C(23) C(22) C(27) 122(1) 1_555 1_555 1_555 yes
C(22) C(23) C(24) 117(1) 1_555 1_555 1_555 yes
C(23) C(24) C(25) 121(2) 1_555 1_555 1_555 yes
C(24) C(25) C(26) 116(2) 1_555 1_555 1_555 yes
C(25) C(26) C(27) 126(2) 1_555 1_555 1_555 yes
C(22) C(27) C(26) 116(1) 1_555 1_555 1_555 yes
O C(28) N(3) 125(1) 1_555 1_555 1_555 yes
Cl(5) C(31) Cl(6) 111(1) 1_555 1_555 1_555 yes
Cl(7) C(32) Cl(8) 112(1) 1_555 1_555 1_555 yes

loop_
_geom_bond_atom_site_label_1
_geom_bond_atom_site_label_2
_geom_bond_distance
_geom_bond_site_symmetry_1
_geom_bond_site_symmetry_2
_geom_bond_publ_flag
Ir(1) Mo(1) 2.884(2) 1_555 1_555 yes
Ir(1) S(1) 2.320(4) 1_555 1_555 yes
Ir(1) S(2) 2.334(4) 1_555 1_555 yes
Ir(1) S(4) 2.385(4) 1_555 1_555 yes
Ir(1) C(1) 2.24(2) 1_555 1_555 yes
Ir(1) C(2) 2.22(2) 1_555 1_555 yes
Ir(1) C(3) 2.22(2) 1_555 1_555 yes
Ir(1) C(4) 2.17(2) 1_555 1_555 yes
Ir(1) C(5) 2.20(2) 1_555 1_555 yes
Ir(2) Mo(1) 2.896(2) 1_555 1_555 yes
Ir(2) S(1) 2.328(4) 1_555 1_555 yes
Ir(2) S(3) 2.329(4) 1_555 1_555 yes
Ir(2) S(4) 2.382(4) 1_555 1_555 yes
Ir(2) C(11) 2.23(2) 1_555 1_555 yes
Ir(2) C(12) 2.17(2) 1_555 1_555 yes
Ir(2) C(13) 2.18(2) 1_555 1_555 yes
Ir(2) C(14) 2.24(2) 1_555 1_555 yes
Ir(2) C(15) 2.23(2) 1_555 1_555 yes
Mo(1) Mo(2) 2.974(2) 1_555 1_555 yes
Mo(1) Cl(1) 2.471(5) 1_555 1_555 yes
Mo(1) Cl(2) 2.500(4) 1_555 1_555 yes
Mo(1) S(1) 2.308(4) 1_555 1_555 yes
Mo(1) S(2) 2.339(4) 1_555 1_555 yes
Mo(1) S(3) 2.345(4) 1_555 1_555 yes
Mo(1) O 2.18(1) 1_555 1_555 yes
Mo(2) Cl(3) 2.472(4) 1_555 1_555 yes
Mo(2) Cl(4) 2.496(5) 1_555 1_555 yes
Mo(2) S(2) 2.380(4) 1_555 1_555 yes
Mo(2) S(3) 2.379(4) 1_555 1_555 yes
Mo(2) S(4) 2.541(4) 1_555 1_555 yes
Mo(2) N(1) 1.74(1) 1_555 1_555 yes
Cl(5) C(31) 1.73(3) 1_555 1_555 yes
Cl(6) C(31) 1.72(4) 1_555 1_555 yes
Cl(7) C(32) 1.76(3) 1_555 1_555 yes
Cl(8) C(32) 1.65(3) 1_555 1_555 yes
O C(28) 1.23(2) 1_555 1_555 yes
N(1) N(2) 1.32(2) 1_555 1_555 yes
N(2) C(21) 1.49(2) 1_555 1_555 yes
N(2) C(22) 1.43(2) 1_555 1_555 yes
N(3) C(28) 1.28(2) 1_555 1_555 yes
N(3) C(29) 1.41(3) 1_555 1_555 yes
N(3) C(30) 1.41(3) 1_555 1_555 yes
C(1) C(2) 1.40(3) 1_555 1_555 yes
C(1) C(5) 1.35(3) 1_555 1_555 yes
C(1) C(6) 1.51(3) 1_555 1_555 yes
C(2) C(3) 1.43(3) 1_555 1_555 yes
C(2) C(7) 1.54(3) 1_555 1_555 yes
C(3) C(4) 1.44(2) 1_555 1_555 yes
C(3) C(8) 1.50(3) 1_555 1_555 yes
C(4) C(5) 1.45(2) 1_555 1_555 yes
C(4) C(9) 1.50(2) 1_555 1_555 yes
C(5) C(10) 1.51(3) 1_555 1_555 yes
C(11) C(12) 1.44(3) 1_555 1_555 yes
C(11) C(15) 1.44(3) 1_555 1_555 yes
C(11) C(16) 1.49(3) 1_555 1_555 yes
C(12) C(13) 1.42(2) 1_555 1_555 yes
C(12) C(17) 1.48(3) 1_555 1_555 yes
C(13) C(14) 1.39(2) 1_555 1_555 yes
C(13) C(18) 1.54(3) 1_555 1_555 yes
C(14) C(15) 1.41(3) 1_555 1_555 yes
C(14) C(19) 1.55(3) 1_555 1_555 yes
C(15) C(20) 1.47(3) 1_555 1_555 yes
C(22) C(23) 1.36(3) 1_555 1_555 yes
C(22) C(27) 1.37(3) 1_555 1_555 yes
C(23) C(24) 1.41(3) 1_555 1_555 yes
C(24) C(25) 1.36(4) 1_555 1_555 yes
C(25) C(26) 1.34(3) 1_555 1_555 yes
C(26) C(27) 1.35(3) 1_555 1_555 yes

loop_
_geom_contact_atom_site_label_1
_geom_contact_atom_site_label_2
_geom_contact_distance
_geom_contact_site_symmetry_1
_geom_contact_site_symmetry_2
_geom_contact_publ_flag
Ir(1) Ir(2) 3.5632(9) 1_555 1_555 ?
Ir(1) Mo(2) 3.474(2) 1_555 1_555 ?
Ir(2) Mo(2) 3.496(2) 1_555 1_555 ?
